data_2021105
loop_
_publ_author_name
'Minyaev, Mikhail E.'
'Nifant'ev, Ilya E.'
'Shlyakhtin, Andrey V.'
'Ivchenko, Pavel V.'
'Lyssenko, Konstantin A.'

_publ_section_title
;
 Phenoxide and alkoxide complexes of Mg, Al and Zn, and their use for the
 ring-opening polymerization of \e-caprolactone with initiators of
 different natures
;
_journal_coeditor_code LG3221
_journal_issue 5
_journal_name_full 'Acta Crystallographica Section C'
_journal_page_first 548
_journal_page_last 557
_journal_paper_doi 10.1107/S2053229618005090
_journal_volume 74
_journal_year 2018
_chemical_formula_iupac '[Zn7 (C2 H5)6 (C7 H7 O1)8]'
_chemical_formula_moiety 'C68 H86 O8 Zn7'
_chemical_formula_sum 'C68 H86 O8 Zn7'
_chemical_formula_weight 1488.95
_chemical_name_systematic
;
Octakis(\m~3~-benzyloxo-\k<i>O</i>:\k<i>O</i>:\k<i>O</i>)hexaethylheptazinc
;
_space_group_crystal_system orthorhombic
_space_group_IT_number 61
_space_group_name_Hall '-P 2ac 2ab'
_space_group_name_H-M_alt 'P b c a'
_symmetry_space_group_name_Hall '-P 2ac 2ab'
_symmetry_space_group_name_H-M 'P b c a'
_atom_sites_solution_hydrogens geom
_atom_sites_solution_primary direct
_atom_sites_solution_secondary difmap
_audit_creation_method SHELXL-2017/1
_cell_angle_alpha 90
_cell_angle_beta 90
_cell_angle_gamma 90
_cell_formula_units_Z 4
_cell_length_a 13.9163(5)
_cell_length_b 20.4248(7)
_cell_length_c 23.0316(8)
_cell_measurement_reflns_used 9785
_cell_measurement_temperature 120(2)
_cell_measurement_theta_max 32.462
_cell_measurement_theta_min 2.502
_cell_volume 6546.4(4)
_computing_cell_refinement
;
SAINT (Bruker, 2008)
;
_computing_data_collection
;
APEX2 (Bruker, 2008)
;
_computing_data_reduction
;
SAINT (Bruker, 2008)
;
_computing_molecular_graphics
;
SHELXTL (Sheldrick, 2008)
;
_computing_publication_material
;
SHELXTL (Sheldrick, 2008)
;
_computing_structure_refinement
;
SHELXL2017 (Sheldrick, 2015b)
;
_computing_structure_solution
;
SHELXT (Sheldrick, 2015a)
;
_diffrn_ambient_temperature 120(2)
_diffrn_measured_fraction_theta_full 1.000
_diffrn_measured_fraction_theta_max 1.000
_diffrn_measurement_device_type 'Bruker SMART APEXII'
_diffrn_measurement_method '\w scans'
_diffrn_radiation_monochromator graphite
_diffrn_radiation_source 'fine-focus sealed tube'
_diffrn_radiation_type MoK\a
_diffrn_radiation_wavelength 0.71073
_diffrn_reflns_av_R_equivalents 0.0335
_diffrn_reflns_limit_h_max 19
_diffrn_reflns_limit_h_min -18
_diffrn_reflns_limit_k_max 28
_diffrn_reflns_limit_k_min -28
_diffrn_reflns_limit_l_max 32
_diffrn_reflns_limit_l_min -32
_diffrn_reflns_number 75283
_diffrn_reflns_theta_full 25.242
_diffrn_reflns_theta_max 29.997
_diffrn_reflns_theta_min 1.768
_exptl_absorpt_coefficient_mu 2.573
_exptl_absorpt_correction_T_max 0.542
_exptl_absorpt_correction_T_min 0.438
_exptl_absorpt_correction_type multi-scan
_exptl_absorpt_process_details
;
(SADABS; Bruker, 2008)
;
_exptl_crystal_colour colourless
_exptl_crystal_density_diffrn 1.511
_exptl_crystal_density_method 'not measured'
_exptl_crystal_description block
_exptl_crystal_F_000 3072
_exptl_crystal_size_max 0.41
_exptl_crystal_size_mid 0.35
_exptl_crystal_size_min 0.29
_refine_diff_density_max 0.394
_refine_diff_density_min -0.332
_refine_ls_extinction_method none
_refine_ls_goodness_of_fit_ref 1.024
_refine_ls_hydrogen_treatment constr
_refine_ls_matrix_type full
_refine_ls_number_parameters 395
_refine_ls_number_reflns 9558
_refine_ls_number_restraints 0
_refine_ls_restrained_S_all 1.024
_refine_ls_R_factor_all 0.0334
_refine_ls_R_factor_gt 0.0239
_refine_ls_shift/su_max 0.003
_refine_ls_shift/su_mean 0.000
_refine_ls_structure_factor_coef Fsqd
_refine_ls_weighting_details 'w=1/[\s^2^(Fo^2^)+(0.0215P)^2^+4.2408P] where P=(Fo^2^+2Fc^2^)/3'
_refine_ls_weighting_scheme calc
_refine_ls_wR_factor_gt 0.0517
_refine_ls_wR_factor_ref 0.0548
_reflns_number_gt 8071
_reflns_number_total 9558
_reflns_threshold_expression 'I > 2\s(I)'
_cod_data_source_file lg3221sup1.cif
_cod_data_source_block Zn
_cod_database_code 2021105
_shelx_space_group_comment
;
The symmetry employed for this shelxl refinement is uniquely defined
by the following loop, which should always be used as a source of
symmetry information in preference to the above space-group names.
They are only intended as comments.
;
_shelx_estimated_absorpt_t_min 0.418
_shelx_estimated_absorpt_t_max 0.522

loop_
_space_group_symop_operation_xyz
'x, y, z'
'-x+1/2, -y, z+1/2'
'-x, y+1/2, -z+1/2'
'x+1/2, -y+1/2, -z'
'-x, -y, -z'
'x-1/2, y, -z-1/2'
'x, -y-1/2, z-1/2'
'-x-1/2, y-1/2, z'

loop_
_atom_site_type_symbol
_atom_site_label
_atom_site_fract_x
_atom_site_fract_y
_atom_site_fract_z
_atom_site_U_iso_or_equiv
_atom_site_adp_type
_atom_site_calc_flag
_atom_site_occupancy
_atom_site_disorder_assembly
_atom_site_disorder_group
Zn Zn1 0.500000 0.500000 0.500000 0.01217(5) Uani d 1 . .
Zn Zn2 0.58987(2) 0.61185(2) 0.42352(2) 0.01625(4) Uani d 1 . .
Zn Zn3 0.68764(2) 0.56805(2) 0.53808(2) 0.01556(4) Uani d 1 . .
Zn Zn4 0.50011(2) 0.64765(2) 0.54342(2) 0.01533(4) Uani d 1 . .
O O1 0.46396(7) 0.59376(5) 0.46770(4) 0.01436(19) Uani d 1 . .
O O2 0.63400(7) 0.52508(5) 0.46377(4) 0.01469(19) Uani d 1 . .
O O3 0.55162(7) 0.55696(5) 0.57109(4) 0.01428(19) Uani d 1 . .
O O4 0.63210(7) 0.65304(5) 0.50407(4) 0.0161(2) Uani d 1 . .
C C1 0.61913(12) 0.65491(8) 0.34936(7) 0.0235(3) Uani d 1 . .
H H1A 0.583724 0.696939 0.348361 0.028 Uiso calc 1 . .
H H1B 0.688529 0.665583 0.349138 0.028 Uiso calc 1 . .
C C2 0.59666(16) 0.61829(10) 0.29374(8) 0.0383(4) Uani d 1 . .
H H2A 0.609562 0.646694 0.260343 0.057 Uiso calc 1 . .
H H2B 0.528825 0.605411 0.293629 0.057 Uiso calc 1 . .
H H2C 0.637072 0.579093 0.291291 0.057 Uiso calc 1 . .
C C3 0.81718(11) 0.55251(8) 0.56917(7) 0.0248(3) Uani d 1 . .
H H3A 0.848866 0.519830 0.543855 0.030 Uiso calc 1 . .
H H3B 0.853837 0.593830 0.565386 0.030 Uiso calc 1 . .
C C4 0.82737(15) 0.52919(11) 0.63135(9) 0.0412(5) Uani d 1 . .
H H4A 0.895302 0.520974 0.639870 0.062 Uiso calc 1 . .
H H4B 0.790672 0.488672 0.636605 0.062 Uiso calc 1 . .
H H4C 0.802729 0.562849 0.657764 0.062 Uiso calc 1 . .
C C5 0.40653(12) 0.71151(8) 0.57355(7) 0.0247(3) Uani d 1 . .
H H5A 0.424689 0.754922 0.557880 0.030 Uiso calc 1 . .
H H5B 0.343271 0.700320 0.556573 0.030 Uiso calc 1 . .
C C6 0.39219(18) 0.71948(12) 0.63788(9) 0.0511(6) Uani d 1 . .
H H6A 0.342763 0.752701 0.645016 0.077 Uiso calc 1 . .
H H6B 0.452717 0.733281 0.655859 0.077 Uiso calc 1 . .
H H6C 0.371738 0.677665 0.654686 0.077 Uiso calc 1 . .
C C7 0.36944(10) 0.60644(7) 0.44480(6) 0.0165(3) Uani d 1 . .
H H7A 0.327370 0.621531 0.476771 0.020 Uiso calc 1 . .
H H7B 0.342369 0.565035 0.429571 0.020 Uiso calc 1 . .
C C8 0.36850(10) 0.65694(7) 0.39715(6) 0.0166(3) Uani d 1 . .
C C9 0.33533(12) 0.64208(8) 0.34185(7) 0.0244(3) Uani d 1 . .
H H9 0.315180 0.598704 0.333275 0.029 Uiso calc 1 . .
C C10 0.33117(14) 0.68966(9) 0.29891(7) 0.0307(4) Uani d 1 . .
H H10 0.308091 0.678781 0.261308 0.037 Uiso calc 1 . .
C C11 0.36055(12) 0.75277(8) 0.31084(7) 0.0274(3) Uani d 1 . .
H H11 0.358304 0.785303 0.281391 0.033 Uiso calc 1 . .
C C12 0.39331(12) 0.76856(8) 0.36582(7) 0.0251(3) Uani d 1 . .
H H12 0.413254 0.812041 0.374137 0.030 Uiso calc 1 . .
C C13 0.39710(11) 0.72112(7) 0.40881(7) 0.0213(3) Uani d 1 . .
H H13 0.419338 0.732378 0.446504 0.026 Uiso calc 1 . .
C C14 0.69587(11) 0.47650(7) 0.43833(6) 0.0183(3) Uani d 1 . .
H H14A 0.656066 0.439885 0.423677 0.022 Uiso calc 1 . .
H H14B 0.738948 0.458867 0.468750 0.022 Uiso calc 1 . .
C C15 0.75593(11) 0.50283(7) 0.38929(7) 0.0203(3) Uani d 1 . .
C C16 0.81634(13) 0.55593(9) 0.39759(8) 0.0322(4) Uani d 1 . .
H H16 0.819609 0.576513 0.434524 0.039 Uiso calc 1 . .
C C17 0.87241(15) 0.57927(11) 0.35177(10) 0.0448(5) Uani d 1 . .
H H17 0.913216 0.616021 0.357349 0.054 Uiso calc 1 . .
C C18 0.86840(16) 0.54888(12) 0.29852(9) 0.0502(6) Uani d 1 . .
H H18 0.906340 0.564852 0.267296 0.060 Uiso calc 1 . .
C C19 0.81003(17) 0.49574(14) 0.29031(9) 0.0531(6) Uani d 1 . .
H H19 0.808579 0.474401 0.253665 0.064 Uiso calc 1 . .
C C20 0.75310(14) 0.47304(11) 0.33530(8) 0.0359(4) Uani d 1 . .
H H20 0.711729 0.436711 0.329088 0.043 Uiso calc 1 . .
C C21 0.53478(12) 0.53288(7) 0.62841(6) 0.0187(3) Uani d 1 . .
H H21A 0.578707 0.495664 0.635751 0.022 Uiso calc 1 . .
H H21B 0.468166 0.516065 0.630638 0.022 Uiso calc 1 . .
C C22 0.54884(11) 0.58323(7) 0.67550(6) 0.0176(3) Uani d 1 . .
C C23 0.49784(12) 0.57583(8) 0.72721(7) 0.0245(3) Uani d 1 . .
H H23 0.452966 0.541066 0.731165 0.029 Uiso calc 1 . .
C C24 0.51226(15) 0.61887(9) 0.77281(8) 0.0345(4) Uani d 1 . .
H H24 0.477983 0.613030 0.808101 0.041 Uiso calc 1 . .
C C25 0.57620(15) 0.67030(9) 0.76734(8) 0.0367(4) Uani d 1 . .
H H25 0.585720 0.699784 0.798724 0.044 Uiso calc 1 . .
C C26 0.62617(13) 0.67864(9) 0.71606(8) 0.0314(4) Uani d 1 . .
H H26 0.669463 0.714301 0.711935 0.038 Uiso calc 1 . .
C C27 0.61321(12) 0.63491(8) 0.67046(7) 0.0235(3) Uani d 1 . .
H H27 0.648673 0.640416 0.635552 0.028 Uiso calc 1 . .
C C28 0.69878(11) 0.70730(7) 0.50334(8) 0.0265(3) Uani d 1 . .
H H28A 0.738109 0.704796 0.467594 0.032 Uiso calc 1 . .
H H28B 0.742709 0.703359 0.536972 0.032 Uiso calc 1 . .
C C29 0.65014(11) 0.77258(7) 0.50558(8) 0.0239(3) Uani d 1 . .
C C30A 0.6403(5) 0.7980(3) 0.5626(3) 0.0315(10) Uani d 0.622(6) A 1
H H30A 0.665294 0.774756 0.594985 0.038 Uiso calc 0.622(6) A 1
C C31A 0.5928(4) 0.8580(3) 0.5702(3) 0.0481(14) Uani d 0.622(6) A 1
H H31A 0.585279 0.875671 0.608127 0.058 Uiso calc 0.622(6) A 1
C C32A 0.5566(4) 0.8918(3) 0.5222(3) 0.0537(19) Uani d 0.622(6) A 1
H H32A 0.522712 0.931728 0.527460 0.064 Uiso calc 0.622(6) A 1
C C33A 0.5702(4) 0.8671(3) 0.4674(3) 0.0469(14) Uani d 0.622(6) A 1
H H33A 0.548872 0.890924 0.434437 0.056 Uiso calc 0.622(6) A 1
C C34A 0.6162(5) 0.8060(4) 0.4604(3) 0.0316(12) Uani d 0.622(6) A 1
H H34A 0.623117 0.788312 0.422439 0.038 Uiso calc 0.622(6) A 1
C C30B 0.6217(9) 0.8103(6) 0.5519(6) 0.0315(10) Uani d 0.378(6) A 2
H H30B 0.627972 0.793120 0.590048 0.038 Uiso calc 0.378(6) A 2
C C31B 0.5844(9) 0.8723(5) 0.5447(5) 0.0481(14) Uani d 0.378(6) A 2
H H31B 0.569423 0.898344 0.577594 0.058 Uiso calc 0.378(6) A 2
C C32B 0.5695(7) 0.8957(5) 0.4912(5) 0.0537(19) Uani d 0.378(6) A 2
H H32B 0.540897 0.937667 0.487170 0.064 Uiso calc 0.378(6) A 2
C C33B 0.5937(7) 0.8614(5) 0.4418(5) 0.0469(14) Uani d 0.378(6) A 2
H H33B 0.581289 0.879622 0.404560 0.056 Uiso calc 0.378(6) A 2
C C34B 0.6354(10) 0.8014(8) 0.4466(6) 0.0316(12) Uani d 0.378(6) A 2
H H34B 0.654954 0.778093 0.412860 0.038 Uiso calc 0.378(6) A 2

loop_
_atom_site_aniso_label
_atom_site_aniso_U_11
_atom_site_aniso_U_22
_atom_site_aniso_U_33
_atom_site_aniso_U_12
_atom_site_aniso_U_13
_atom_site_aniso_U_23
Zn1 0.01229(10) 0.01109(9) 0.01314(10) -0.00114(8) 0.00099(8) 0.00026(7)
Zn2 0.01630(8) 0.01636(8) 0.01610(8) -0.00198(6) 0.00180(6) 0.00330(6)
Zn3 0.01291(8) 0.01511(7) 0.01865(8) -0.00022(6) -0.00094(6) -0.00047(6)
Zn4 0.01456(8) 0.01290(7) 0.01852(8) 0.00077(6) 0.00031(6) -0.00188(6)
O1 0.0126(5) 0.0138(4) 0.0167(5) -0.0005(4) -0.0009(4) 0.0020(4)
O2 0.0136(5) 0.0136(4) 0.0169(5) 0.0001(4) 0.0029(4) -0.0003(4)
O3 0.0157(5) 0.0137(4) 0.0134(4) -0.0006(4) 0.0008(4) 0.0002(3)
O4 0.0141(5) 0.0124(4) 0.0218(5) -0.0035(4) 0.0002(4) 0.0010(4)
C1 0.0266(8) 0.0224(7) 0.0215(7) -0.0033(6) 0.0026(6) 0.0062(6)
C2 0.0462(12) 0.0482(11) 0.0205(8) -0.0070(9) 0.0028(8) 0.0012(8)
C3 0.0167(7) 0.0244(8) 0.0332(9) 0.0026(6) -0.0041(6) -0.0029(6)
C4 0.0323(10) 0.0514(12) 0.0400(11) 0.0011(9) -0.0170(9) 0.0031(9)
C5 0.0238(8) 0.0194(7) 0.0309(8) 0.0055(6) 0.0018(7) -0.0023(6)
C6 0.0640(15) 0.0543(13) 0.0348(11) 0.0368(12) 0.0078(10) -0.0049(9)
C7 0.0137(6) 0.0165(6) 0.0195(6) -0.0011(5) -0.0014(5) 0.0029(5)
C8 0.0114(6) 0.0190(6) 0.0193(7) 0.0022(5) 0.0006(5) 0.0033(5)
C9 0.0281(9) 0.0220(7) 0.0231(8) 0.0004(6) -0.0053(6) 0.0004(6)
C10 0.0382(10) 0.0339(9) 0.0200(8) 0.0024(8) -0.0069(7) 0.0044(7)
C11 0.0273(9) 0.0296(8) 0.0251(8) 0.0053(7) 0.0001(7) 0.0118(7)
C12 0.0262(8) 0.0195(7) 0.0295(8) 0.0000(6) 0.0023(7) 0.0069(6)
C13 0.0226(8) 0.0207(7) 0.0206(7) -0.0020(6) -0.0007(6) 0.0025(6)
C14 0.0190(7) 0.0150(6) 0.0211(7) 0.0002(5) 0.0058(6) -0.0003(5)
C15 0.0170(7) 0.0226(7) 0.0212(7) 0.0054(6) 0.0045(6) 0.0026(6)
C16 0.0311(9) 0.0302(9) 0.0352(9) -0.0039(7) 0.0129(8) 0.0029(7)
C17 0.0299(10) 0.0421(11) 0.0623(14) 0.0000(9) 0.0204(10) 0.0209(10)
C18 0.0349(11) 0.0768(16) 0.0389(11) 0.0217(11) 0.0231(9) 0.0293(11)
C19 0.0420(13) 0.0930(19) 0.0244(9) 0.0135(13) 0.0133(9) 0.0001(11)
C20 0.0273(9) 0.0542(12) 0.0263(9) 0.0053(9) 0.0065(7) -0.0079(8)
C21 0.0249(8) 0.0169(6) 0.0142(6) -0.0019(6) 0.0009(6) -0.0005(5)
C22 0.0184(7) 0.0176(6) 0.0168(6) 0.0034(5) -0.0014(5) -0.0020(5)
C23 0.0292(9) 0.0231(7) 0.0213(7) 0.0004(6) 0.0046(6) -0.0030(6)
C24 0.0459(11) 0.0347(9) 0.0230(8) 0.0001(8) 0.0103(8) -0.0096(7)
C25 0.0446(12) 0.0366(10) 0.0288(9) -0.0025(8) 0.0021(8) -0.0179(8)
C26 0.0282(9) 0.0303(9) 0.0358(9) -0.0068(7) -0.0001(7) -0.0130(7)
C27 0.0209(8) 0.0264(8) 0.0231(7) -0.0025(6) 0.0024(6) -0.0051(6)
C28 0.0169(7) 0.0164(7) 0.0463(10) -0.0056(6) -0.0026(7) 0.0013(7)
C29 0.0163(7) 0.0147(6) 0.0409(9) -0.0062(5) -0.0014(7) -0.0022(6)
C30A 0.022(3) 0.023(3) 0.049(3) 0.0004(17) -0.0027(18) -0.0082(19)
C31A 0.0339(17) 0.031(2) 0.080(4) -0.0042(17) 0.005(3) -0.025(3)
C32A 0.0207(19) 0.0223(13) 0.118(6) 0.0013(12) -0.002(3) -0.016(3)
C33A 0.034(3) 0.0245(15) 0.082(5) -0.0024(17) -0.020(2) 0.009(3)
C34A 0.027(3) 0.0264(16) 0.041(4) -0.008(2) -0.005(2) 0.007(2)
C30B 0.022(3) 0.023(3) 0.049(3) 0.0004(17) -0.0027(18) -0.0082(19)
C31B 0.0339(17) 0.031(2) 0.080(4) -0.0042(17) 0.005(3) -0.025(3)
C32B 0.0207(19) 0.0223(13) 0.118(6) 0.0013(12) -0.002(3) -0.016(3)
C33B 0.034(3) 0.0245(15) 0.082(5) -0.0024(17) -0.020(2) 0.009(3)
C34B 0.027(3) 0.0264(16) 0.041(4) -0.008(2) -0.005(2) 0.007(2)

loop_
_atom_type_symbol
_atom_type_description
_atom_type_scat_dispersion_real
_atom_type_scat_dispersion_imag
_atom_type_scat_source
C C 0.0033 0.0016 'International Tables Vol C Tables 4.2.6.8 and 6.1.1.4'
H H 0.0000 0.0000 'International Tables Vol C Tables 4.2.6.8 and 6.1.1.4'
O O 0.0106 0.0060 'International Tables Vol C Tables 4.2.6.8 and 6.1.1.4'
Zn Zn 0.2839 1.4301 'International Tables Vol C Tables 4.2.6.8 and 6.1.1.4'

loop_
_geom_angle_atom_site_label_1
_geom_angle_atom_site_label_2
_geom_angle_atom_site_label_3
_geom_angle_site_symmetry_1
_geom_angle_site_symmetry_3
_geom_angle
_geom_angle_publ_flag
O2 Zn1 O1 . . 81.39(4) y
O2 Zn1 O1 . 5_666 98.61(4) y
O1 Zn1 O3 . . 81.72(4) y
O1 Zn1 O3 . 5_666 98.28(4) y
O2 Zn1 O3 . . 82.72(4) y
O2 Zn1 O3 . 5_666 97.28(4) y
O2 Zn1 O2 5_666 . 180.0 ?
O2 Zn1 O1 5_666 . 98.61(4) ?
O2 Zn1 O1 5_666 5_666 81.39(4) ?
O1 Zn1 O1 . 5_666 180.00(2) ?
O2 Zn1 O3 5_666 5_666 82.72(4) ?
O1 Zn1 O3 5_666 5_666 81.72(4) ?
O2 Zn1 O3 5_666 . 97.29(4) ?
O1 Zn1 O3 5_666 . 98.28(4) ?
O3 Zn1 O3 5_666 . 180.0 ?
O2 Zn1 Zn3 5_666 5_666 41.73(3) ?
O2 Zn1 Zn3 . 5_666 138.27(3) ?
O1 Zn1 Zn3 . 5_666 96.16(3) ?
O1 Zn1 Zn3 5_666 5_666 83.84(3) ?
O3 Zn1 Zn3 5_666 5_666 41.51(3) ?
O3 Zn1 Zn3 . 5_666 138.49(3) ?
O2 Zn1 Zn3 5_666 . 138.27(3) ?
O2 Zn1 Zn3 . . 41.73(3) ?
O1 Zn1 Zn3 . . 83.84(3) ?
O1 Zn1 Zn3 5_666 . 96.16(3) ?
O3 Zn1 Zn3 5_666 . 138.49(3) ?
O3 Zn1 Zn3 . . 41.51(3) ?
Zn3 Zn1 Zn3 5_666 . 180.0 ?
O2 Zn1 Zn2 5_666 5_666 41.33(3) ?
O2 Zn1 Zn2 . 5_666 138.67(3) ?
O1 Zn1 Zn2 . 5_666 139.53(3) ?
O1 Zn1 Zn2 5_666 5_666 40.47(3) ?
O3 Zn1 Zn2 5_666 5_666 84.25(3) ?
O3 Zn1 Zn2 . 5_666 95.75(3) ?
Zn3 Zn1 Zn2 5_666 5_666 59.687(5) ?
Zn3 Zn1 Zn2 . 5_666 120.313(5) ?
O2 Zn1 Zn2 5_666 . 138.66(3) ?
O2 Zn1 Zn2 . . 41.34(3) ?
O1 Zn1 Zn2 . . 40.47(3) ?
O1 Zn1 Zn2 5_666 . 139.53(3) ?
O3 Zn1 Zn2 5_666 . 95.75(3) ?
O3 Zn1 Zn2 . . 84.25(3) ?
Zn3 Zn1 Zn2 5_666 . 120.313(4) ?
Zn3 Zn1 Zn2 . . 59.687(5) ?
Zn2 Zn1 Zn2 5_666 . 180.0 ?
C1 Zn2 O1 . . 133.35(6) ?
C1 Zn2 O2 . . 134.74(6) ?
O1 Zn2 O2 . . 83.04(4) y
C1 Zn2 O4 . . 121.72(5) ?
O1 Zn2 O4 . . 82.80(4) y
O2 Zn2 O4 . . 82.36(4) y
C1 Zn2 Zn3 . . 141.11(5) ?
O1 Zn2 Zn3 . . 84.32(3) ?
O2 Zn2 Zn3 . . 41.38(3) ?
O4 Zn2 Zn3 . . 41.25(3) ?
C1 Zn2 Zn4 . . 138.45(5) ?
O1 Zn2 Zn4 . . 42.58(3) ?
O2 Zn2 Zn4 . . 85.63(3) ?
O4 Zn2 Zn4 . . 40.79(3) ?
Zn3 Zn2 Zn4 . . 59.316(6) ?
C1 Zn2 Zn1 . . 153.53(5) ?
O1 Zn2 Zn1 . . 41.80(3) ?
O2 Zn2 Zn1 . . 41.67(3) ?
O4 Zn2 Zn1 . . 84.74(3) ?
Zn3 Zn2 Zn1 . . 59.214(4) ?
Zn4 Zn2 Zn1 . . 60.975(5) ?
C3 Zn3 O3 . . 133.87(6) ?
C3 Zn3 O4 . . 128.33(6) ?
C3 Zn3 O2 . . 124.43(6) ?
O3 Zn3 O2 . . 85.79(4) y
O4 Zn3 O2 . . 84.67(4) y
O3 Zn3 O4 . . 83.54(4) y
C3 Zn3 Zn4 . . 148.06(5) ?
O3 Zn3 Zn4 . . 42.38(3) ?
O4 Zn3 Zn4 . . 41.41(3) ?
O2 Zn3 Zn4 . . 87.20(3) ?
C3 Zn3 Zn1 . . 143.80(5) ?
O3 Zn3 Zn1 . . 43.53(3) ?
O4 Zn3 Zn1 . . 87.36(3) ?
O2 Zn3 Zn1 . . 42.81(3) ?
Zn4 Zn3 Zn1 . . 62.072(5) ?
C3 Zn3 Zn2 . . 139.39(5) ?
O3 Zn3 Zn2 . . 86.70(3) ?
O4 Zn3 Zn2 . . 42.86(3) ?
O2 Zn3 Zn2 . . 42.10(3) ?
Zn4 Zn3 Zn2 . . 60.624(6) ?
Zn1 Zn3 Zn2 . . 61.099(5) ?
C5 Zn4 O4 . . 135.42(6) ?
C5 Zn4 O3 . . 135.05(6) ?
C5 Zn4 O1 . . 118.43(6) ?
O3 Zn4 O1 . . 82.65(4) y
O4 Zn4 O1 . . 82.94(4) y
O4 Zn4 O3 . . 82.82(4) y
C5 Zn4 Zn3 . . 157.64(5) ?
O4 Zn4 Zn3 . . 41.52(3) ?
O3 Zn4 Zn3 . . 41.55(3) ?
O1 Zn4 Zn3 . . 83.93(3) ?
C5 Zn4 Zn2 . . 137.08(5) ?
O4 Zn4 Zn2 . . 42.48(3) ?
O3 Zn4 Zn2 . . 85.68(3) ?
O1 Zn4 Zn2 . . 41.03(3) ?
Zn3 Zn4 Zn2 . . 60.059(5) ?
C7 O1 Zn2 . . 124.31(8) ?
C7 O1 Zn1 . . 120.53(8) ?
Zn2 O1 Zn1 . . 97.73(4) ?
C7 O1 Zn4 . . 115.09(8) ?
Zn2 O1 Zn4 . . 96.39(4) ?
Zn1 O1 Zn4 . . 97.14(4) ?
C14 O2 Zn3 . . 114.51(8) ?
C14 O2 Zn2 . . 125.41(8) ?
Zn3 O2 Zn2 . . 96.51(4) ?
C14 O2 Zn1 . . 121.57(8) ?
Zn3 O2 Zn1 . . 95.46(4) ?
Zn2 O2 Zn1 . . 96.99(4) ?
C21 O3 Zn3 . . 122.12(9) ?
C21 O3 Zn4 . . 122.13(8) ?
Zn3 O3 Zn4 . . 96.07(4) ?
C21 O3 Zn1 . . 117.80(8) ?
Zn3 O3 Zn1 . . 94.96(4) ?
Zn4 O3 Zn1 . . 97.71(4) ?
C28 O4 Zn4 . . 128.40(9) ?
C28 O4 Zn3 . . 114.24(9) ?
Zn4 O4 Zn3 . . 97.07(4) ?
C28 O4 Zn2 . . 118.16(10) ?
Zn4 O4 Zn2 . . 96.73(4) ?
Zn3 O4 Zn2 . . 95.88(4) ?
C2 C1 Zn2 . . 118.11(12) ?
C2 C1 H1A . . 107.8 ?
Zn2 C1 H1A . . 107.8 ?
C2 C1 H1B . . 107.8 ?
Zn2 C1 H1B . . 107.8 ?
H1A C1 H1B . . 107.1 ?
C1 C2 H2A . . 109.5 ?
C1 C2 H2B . . 109.5 ?
H2A C2 H2B . . 109.5 ?
C1 C2 H2C . . 109.5 ?
H2A C2 H2C . . 109.5 ?
H2B C2 H2C . . 109.5 ?
C4 C3 Zn3 . . 118.74(13) ?
C4 C3 H3A . . 107.6 ?
Zn3 C3 H3A . . 107.6 ?
C4 C3 H3B . . 107.6 ?
Zn3 C3 H3B . . 107.6 ?
H3A C3 H3B . . 107.1 ?
C3 C4 H4A . . 109.5 ?
C3 C4 H4B . . 109.5 ?
H4A C4 H4B . . 109.5 ?
C3 C4 H4C . . 109.5 ?
H4A C4 H4C . . 109.5 ?
H4B C4 H4C . . 109.5 ?
C6 C5 Zn4 . . 120.43(12) ?
C6 C5 H5A . . 107.2 ?
Zn4 C5 H5A . . 107.2 ?
C6 C5 H5B . . 107.2 ?
Zn4 C5 H5B . . 107.2 ?
H5A C5 H5B . . 106.9 ?
C5 C6 H6A . . 109.5 ?
C5 C6 H6B . . 109.5 ?
H6A C6 H6B . . 109.5 ?
C5 C6 H6C . . 109.5 ?
H6A C6 H6C . . 109.5 ?
H6B C6 H6C . . 109.5 ?
O1 C7 C8 . . 113.44(12) ?
O1 C7 H7A . . 108.9 ?
C8 C7 H7A . . 108.9 ?
O1 C7 H7B . . 108.9 ?
C8 C7 H7B . . 108.9 ?
H7A C7 H7B . . 107.7 ?
C9 C8 C13 . . 118.45(13) ?
C9 C8 C7 . . 121.44(13) ?
C13 C8 C7 . . 120.03(13) ?
C10 C9 C8 . . 120.97(15) ?
C10 C9 H9 . . 119.5 ?
C8 C9 H9 . . 119.5 ?
C11 C10 C9 . . 119.99(16) ?
C11 C10 H10 . . 120.0 ?
C9 C10 H10 . . 120.0 ?
C10 C11 C12 . . 119.83(15) ?
C10 C11 H11 . . 120.1 ?
C12 C11 H11 . . 120.1 ?
C11 C12 C13 . . 120.21(15) ?
C11 C12 H12 . . 119.9 ?
C13 C12 H12 . . 119.9 ?
C12 C13 C8 . . 120.54(15) ?
C12 C13 H13 . . 119.7 ?
C8 C13 H13 . . 119.7 ?
O2 C14 C15 . . 113.07(12) ?
O2 C14 H14A . . 109.0 ?
C15 C14 H14A . . 109.0 ?
O2 C14 H14B . . 109.0 ?
C15 C14 H14B . . 109.0 ?
H14A C14 H14B . . 107.8 ?
C20 C15 C16 . . 119.02(16) ?
C20 C15 C14 . . 120.08(15) ?
C16 C15 C14 . . 120.88(14) ?
C15 C16 C17 . . 120.13(19) ?
C15 C16 H16 . . 119.9 ?
C17 C16 H16 . . 119.9 ?
C18 C17 C16 . . 119.8(2) ?
C18 C17 H17 . . 120.1 ?
C16 C17 H17 . . 120.1 ?
C19 C18 C17 . . 120.34(18) ?
C19 C18 H18 . . 119.8 ?
C17 C18 H18 . . 119.8 ?
C18 C19 C20 . . 120.1(2) ?
C18 C19 H19 . . 119.9 ?
C20 C19 H19 . . 119.9 ?
C19 C20 C15 . . 120.6(2) ?
C19 C20 H20 . . 119.7 ?
C15 C20 H20 . . 119.7 ?
O3 C21 C22 . . 114.13(12) ?
O3 C21 H21A . . 108.7 ?
C22 C21 H21A . . 108.7 ?
O3 C21 H21B . . 108.7 ?
C22 C21 H21B . . 108.7 ?
H21A C21 H21B . . 107.6 ?
C27 C22 C23 . . 118.80(14) ?
C27 C22 C21 . . 122.81(13) ?
C23 C22 C21 . . 118.32(14) ?
C24 C23 C22 . . 120.35(16) ?
C24 C23 H23 . . 119.8 ?
C22 C23 H23 . . 119.8 ?
C25 C24 C23 . . 120.46(16) ?
C25 C24 H24 . . 119.8 ?
C23 C24 H24 . . 119.8 ?
C26 C25 C24 . . 119.71(16) ?
C26 C25 H25 . . 120.1 ?
C24 C25 H25 . . 120.1 ?
C25 C26 C27 . . 120.09(16) ?
C25 C26 H26 . . 120.0 ?
C27 C26 H26 . . 120.0 ?
C22 C27 C26 . . 120.57(15) ?
C22 C27 H27 . . 119.7 ?
C26 C27 H27 . . 119.7 ?
O4 C28 C29 . . 113.10(13) ?
O4 C28 H28A . . 109.0 ?
C29 C28 H28A . . 109.0 ?
O4 C28 H28B . . 109.0 ?
C29 C28 H28B . . 109.0 ?
H28A C28 H28B . . 107.8 ?
C34A C29 C30A . . 120.2(4) ?
C30B C29 C34B . . 116.5(7) ?
C34A C29 C28 . . 126.2(3) ?
C30B C29 C28 . . 131.0(4) ?
C30A C29 C28 . . 113.7(2) ?
C34B C29 C28 . . 112.4(6) ?
C31A C30A C29 . . 118.8(4) ?
C31A C30A H30A . . 120.6 ?
C29 C30A H30A . . 120.6 ?
C32A C31A C30A . . 120.1(5) ?
C32A C31A H31A . . 120.0 ?
C30A C31A H31A . . 120.0 ?
C33A C32A C31A . . 119.8(5) ?
C33A C32A H32A . . 120.1 ?
C31A C32A H32A . . 120.1 ?
C32A C33A C34A . . 119.6(6) ?
C32A C33A H33A . . 120.2 ?
C34A C33A H33A . . 120.2 ?
C29 C34A C33A . . 121.6(5) ?
C29 C34A H34A . . 119.2 ?
C33A C34A H34A . . 119.2 ?
C29 C30B C31B . . 122.0(10) ?
C29 C30B H30B . . 119.0 ?
C31B C30B H30B . . 119.0 ?
C32B C31B C30B . . 119.9(10) ?
C32B C31B H31B . . 120.1 ?
C30B C31B H31B . . 120.1 ?
C31B C32B C33B . . 122.8(10) ?
C31B C32B H32B . . 118.6 ?
C33B C32B H32B . . 118.6 ?
C34B C33B C32B . . 119.6(11) ?
C34B C33B H33B . . 120.2 ?
C32B C33B H33B . . 120.2 ?
C33B C34B C29 . . 119.1(9) ?
C33B C34B H34B . . 120.4 ?
C29 C34B H34B . . 120.4 ?

loop_
_geom_bond_atom_site_label_1
_geom_bond_atom_site_label_2
_geom_bond_site_symmetry_2
_geom_bond_distance
_geom_bond_publ_flag
Zn1 O1 . 2.1148(9) y
Zn1 O2 . 2.1062(10) y
Zn1 O3 . 2.1332(9) y
Zn1 O2 5_666 2.1062(10) ?
Zn1 O1 5_666 2.1149(9) ?
Zn1 O3 5_666 2.1332(9) ?
Zn1 Zn3 5_666 3.08539(18) ?
Zn1 Zn3 . 3.08543(19) ?
Zn1 Zn2 5_666 3.14421(17) ?
Zn1 Zn2 . 3.14425(17) ?
Zn2 O1 . 2.0596(10) y
Zn2 O2 . 2.0922(10) y
Zn2 O4 . 2.1203(10) y
Zn2 Zn3 . 3.1005(2) ?
Zn2 Zn4 . 3.1180(2) ?
Zn3 O2 . 2.0631(10) y
Zn3 O3 . 2.0524(10) y
Zn3 O4 . 2.0553(10) y
Zn3 Zn4 . 3.0771(2) ?
Zn4 O1 . 2.1228(10) y
Zn4 O3 . 2.0858(10) y
Zn4 O4 . 2.0511(10) y
Zn2 C1 . 1.9637(15) y
Zn3 C3 . 1.9655(16) y
Zn4 C5 . 1.9695(15) y
O1 C7 . 1.4407(17) ?
O2 C14 . 1.4385(17) ?
O3 C21 . 1.4282(16) ?
O4 C28 . 1.4456(17) ?
C1 C2 . 1.516(2) ?
C1 H1A . 0.9900 ?
C1 H1B . 0.9900 ?
C2 H2A . 0.9800 ?
C2 H2B . 0.9800 ?
C2 H2C . 0.9800 ?
C3 C4 . 1.516(3) ?
C3 H3A . 0.9900 ?
C3 H3B . 0.9900 ?
C4 H4A . 0.9800 ?
C4 H4B . 0.9800 ?
C4 H4C . 0.9800 ?
C5 C6 . 1.504(3) ?
C5 H5A . 0.9900 ?
C5 H5B . 0.9900 ?
C6 H6A . 0.9800 ?
C6 H6B . 0.9800 ?
C6 H6C . 0.9800 ?
C7 C8 . 1.5061(19) ?
C7 H7A . 0.9900 ?
C7 H7B . 0.9900 ?
C8 C9 . 1.388(2) ?
C8 C13 . 1.396(2) ?
C9 C10 . 1.388(2) ?
C9 H9 . 0.9500 ?
C10 C11 . 1.380(3) ?
C10 H10 . 0.9500 ?
C11 C12 . 1.384(2) ?
C11 H11 . 0.9500 ?
C12 C13 . 1.386(2) ?
C12 H12 . 0.9500 ?
C13 H13 . 0.9500 ?
C14 C15 . 1.504(2) ?
C14 H14A . 0.9900 ?
C14 H14B . 0.9900 ?
C15 C20 . 1.385(2) ?
C15 C16 . 1.385(2) ?
C16 C17 . 1.396(2) ?
C16 H16 . 0.9500 ?
C17 C18 . 1.376(3) ?
C17 H17 . 0.9500 ?
C18 C19 . 1.369(4) ?
C18 H18 . 0.9500 ?
C19 C20 . 1.384(3) ?
C19 H19 . 0.9500 ?
C20 H20 . 0.9500 ?
C21 C22 . 1.5072(19) ?
C21 H21A . 0.9900 ?
C21 H21B . 0.9900 ?
C22 C27 . 1.389(2) ?
C22 C23 . 1.395(2) ?
C23 C24 . 1.384(2) ?
C23 H23 . 0.9500 ?
C24 C25 . 1.382(3) ?
C24 H24 . 0.9500 ?
C25 C26 . 1.381(3) ?
C25 H25 . 0.9500 ?
C26 C27 . 1.390(2) ?
C26 H26 . 0.9500 ?
C27 H27 . 0.9500 ?
C28 C29 . 1.496(2) ?
C28 H28A . 0.9900 ?
C28 H28B . 0.9900 ?
C29 C34A . 1.332(9) ?
C29 C30B . 1.374(15) ?
C29 C30A . 1.418(8) ?
C29 C34B . 1.495(16) ?
C30A C31A . 1.404(7) ?
C30A H30A . 0.9500 ?
C31A C32A . 1.398(8) ?
C31A H31A . 0.9500 ?
C32A C33A . 1.372(7) ?
C32A H32A . 0.9500 ?
C33A C34A . 1.411(9) ?
C33A H33A . 0.9500 ?
C34A H34A . 0.9500 ?
C30B C31B . 1.379(13) ?
C30B H30B . 0.9500 ?
C31B C32B . 1.336(15) ?
C31B H31B . 0.9500 ?
C32B C33B . 1.379(12) ?
C32B H32B . 0.9500 ?
C33B C34B . 1.362(19) ?
C33B H33B . 0.9500 ?
C34B H34B . 0.9500 ?

loop_
_geom_torsion_atom_site_label_1
_geom_torsion_atom_site_label_2
_geom_torsion_atom_site_label_3
_geom_torsion_atom_site_label_4
_geom_torsion
Zn2 O1 C7 C8 -22.61(16)
Zn1 O1 C7 C8 -148.87(9)
Zn4 O1 C7 C8 95.31(12)
O1 C7 C8 C9 120.11(15)
O1 C7 C8 C13 -62.97(18)
C13 C8 C9 C10 0.4(2)
C7 C8 C9 C10 177.39(15)
C8 C9 C10 C11 0.2(3)
C9 C10 C11 C12 -0.6(3)
C10 C11 C12 C13 0.3(3)
C11 C12 C13 C8 0.3(2)
C9 C8 C13 C12 -0.7(2)
C7 C8 C13 C12 -177.71(14)
Zn3 O2 C14 C15 -97.35(12)
Zn2 O2 C14 C15 21.14(17)
Zn1 O2 C14 C15 148.88(10)
O2 C14 C15 C20 -124.89(16)
O2 C14 C15 C16 56.6(2)
C20 C15 C16 C17 0.8(3)
C14 C15 C16 C17 179.26(16)
C15 C16 C17 C18 -0.8(3)
C16 C17 C18 C19 -0.3(3)
C17 C18 C19 C20 1.3(3)
C18 C19 C20 C15 -1.3(3)
C16 C15 C20 C19 0.3(3)
C14 C15 C20 C19 -178.22(18)
Zn3 O3 C21 C22 79.13(14)
Zn4 O3 C21 C22 -43.68(16)
Zn1 O3 C21 C22 -164.36(10)
O3 C21 C22 C27 -29.7(2)
O3 C21 C22 C23 153.07(14)
C27 C22 C23 C24 -0.8(2)
C21 C22 C23 C24 176.55(16)
C22 C23 C24 C25 1.0(3)
C23 C24 C25 C26 -0.2(3)
C24 C25 C26 C27 -0.9(3)
C23 C22 C27 C26 -0.3(2)
C21 C22 C27 C26 -177.53(15)
C25 C26 C27 C22 1.2(3)
Zn4 O4 C28 C29 -31.3(2)
Zn3 O4 C28 C29 -153.19(12)
Zn2 O4 C28 C29 95.18(15)
O4 C28 C29 C34A -85.6(5)
O4 C28 C29 C30B 88.2(8)
O4 C28 C29 C30A 93.4(4)
O4 C28 C29 C34B -95.0(7)
C34A C29 C30A C31A 1.1(9)
C28 C29 C30A C31A -177.9(5)
C29 C30A C31A C32A -0.3(9)
C30A C31A C32A C33A -2.0(9)
C31A C32A C33A C34A 3.4(8)
C30A C29 C34A C33A 0.3(9)
C28 C29 C34A C33A 179.2(4)
C32A C33A C34A C29 -2.5(9)
C34B C29 C30B C31B -2.0(16)
C28 C29 C30B C31B 174.6(8)
C29 C30B C31B C32B 4.2(18)
C30B C31B C32B C33B -2.9(17)
C31B C32B C33B C34B -0.6(16)
C32B C33B C34B C29 2.7(17)
C30B C29 C34B C33B -1.4(16)
C28 C29 C34B C33B -178.7(9)

_cod_database_fobs_code 2021105
